data_4303688
loop_
_publ_author_name
'Wenbin Yang'
'Xiang Lin'
'Alexander J. Blake'
'Claire Wilson'
'Peter Hubberstey'
'Neil R. Champness'
'Martin Schr\"oder'

_publ_contact_author_address
;
  School of Chemistry
  The University of Nottingham
  University Park
  Nottingham  NG7 2RD
  England UK
;
_publ_contact_author_email m.schroder@nottingham.ac.uk
_publ_contact_author_fax '0115 951 3563'
_publ_contact_author_name 'Professor M. Schroder'
_publ_contact_author_phone '0115 951 3490'
_publ_section_title
;
Self-Assembly of Metal-Organic Coordination Polymers Constructed from a
Bent Dicarboxylate Ligand: Diversity of Coordination Modes, Structures, and
Gas Adsorption
;
_journal_name_full 'Inorganic Chemistry'
_journal_page_first 11067
_journal_page_last 11078
_journal_paper_doi 10.1021/ic901429u
_journal_volume 48
_journal_year 2009
_chemical_formula_sum 'C44 H26 F12 N2 O9 Zn2'
_chemical_formula_weight 1085.41
_chemical_name_systematic
; 
 ? 
;
_space_group_IT_number 14
_symmetry_cell_setting monoclinic
_symmetry_space_group_name_Hall '-P 2ybc'
_symmetry_space_group_name_H-M 'P 1 21/c 1'
_atom_sites_solution_hydrogens 'all C-H geom and O-H atoms of coordinated water molecules from difmap'
_atom_sites_solution_primary direct
_atom_sites_solution_secondary difmap
_audit_creation_method SHELXL-97
_cell_angle_alpha 90.00
_cell_angle_beta 93.196(2)
_cell_angle_gamma 90.00
_cell_formula_units_Z 4
_cell_length_a 26.240(3)
_cell_length_b 11.9953(13)
_cell_length_c 13.383(2)
_cell_measurement_reflns_used 3677
_cell_measurement_temperature 150(2)
_cell_measurement_theta_max 26.6
_cell_measurement_theta_min 2.3
_cell_volume 4205.8(9)
_computing_cell_refinement 'Bruker SAINT version 6.36a (Bruker, 2002)'
_computing_data_collection 'Bruker SMART version 5.624 (Bruker, 2001)'
_computing_data_reduction 'Bruker SAINT; Bruker SHELXTL (Bruker, 2001)'
_computing_molecular_graphics ' ?'
_computing_publication_material 'enCIFer(Allen et al.,2004);PLATON(Spek,2003)'
_computing_structure_refinement 'SHELXL-97 (Sheldrick, 1997)'
_computing_structure_solution 'SHELXS-97 (Sheldrick, 1990)'
_diffrn_ambient_temperature 150(2)
_diffrn_measured_fraction_theta_full 0.963
_diffrn_measured_fraction_theta_max 0.961
_diffrn_measurement_device_type 'Bruker SMART1000 CCD area detector'
_diffrn_measurement_method \w
_diffrn_radiation_monochromator graphite
_diffrn_radiation_source 'sealed tube'
_diffrn_radiation_type MoK\a
_diffrn_radiation_wavelength 0.71073
_diffrn_reflns_av_R_equivalents 0.049
_diffrn_reflns_av_sigmaI/netI 0.0994
_diffrn_reflns_limit_h_max 28
_diffrn_reflns_limit_h_min -34
_diffrn_reflns_limit_k_max 15
_diffrn_reflns_limit_k_min -11
_diffrn_reflns_limit_l_max 17
_diffrn_reflns_limit_l_min -17
_diffrn_reflns_number 18958
_diffrn_reflns_theta_full 27.50
_diffrn_reflns_theta_max 27.54
_diffrn_reflns_theta_min 2.28
_diffrn_standards_decay_% 0
_diffrn_standards_number 0
_exptl_absorpt_coefficient_mu 1.255
_exptl_absorpt_correction_T_max 0.916
_exptl_absorpt_correction_T_min 0.755
_exptl_absorpt_correction_type multi-scan
_exptl_absorpt_process_details '(Bruker SHELXTL; Bruker, 2001)'
_exptl_crystal_colour colourless
_exptl_crystal_density_diffrn 1.714
_exptl_crystal_density_method 'not measured'
_exptl_crystal_description tablet
_exptl_crystal_F_000 2176
_exptl_crystal_size_max 0.44
_exptl_crystal_size_mid 0.19
_exptl_crystal_size_min 0.07
_refine_diff_density_max 0.696
_refine_diff_density_min -0.642
_refine_diff_density_rms 0.090
_refine_ls_extinction_method none
_refine_ls_goodness_of_fit_ref 0.982
_refine_ls_hydrogen_treatment
;
constr for CH and refall with restraints for
 O-H bands of coordinated water molecules
;
_refine_ls_matrix_type full
_refine_ls_number_parameters 628
_refine_ls_number_reflns 9334
_refine_ls_number_restraints 3
_refine_ls_restrained_S_all 0.982
_refine_ls_R_factor_all 0.0872
_refine_ls_R_factor_gt 0.0432
_refine_ls_shift/su_max 0.000
_refine_ls_shift/su_mean 0.000
_refine_ls_structure_factor_coef Fsqd
_refine_ls_weighting_details 'calc w=1/[\s^2^(Fo^2^)+(0.0106P)^2^P] where P=(Fo^2^+2Fc^2^)/3'
_refine_ls_weighting_scheme calc
_refine_ls_wR_factor_gt 0.0627
_refine_ls_wR_factor_ref 0.0690
_reflns_number_gt 5487
_reflns_number_total 9812
_reflns_threshold_expression >2\s(I)
_cod_data_source_file ic901429u_si_001_3.cif
_cod_data_source_block (2)
_cod_depositor_comments
;
The following automatic conversions were performed:
'_symmetry_cell_setting' value 'Monoclinic' changed to 'monoclinic'
according to '/home/saulius/struct/CIF-dictionaries/cif_core.dic'
dictionary named 'cif_core.dic' version 2.4.1 from 2010-06-29.

Automatic conversion script
Id: cif_fix_enum 1527 2010-12-29 10:47:43Z saulius 
;
_cod_original_sg_symbol_H-M 'P 21/c'
_cod_database_code 4303688

loop_
_symmetry_equiv_pos_as_xyz
'x, y, z'
'-x, y+1/2, -z+1/2'
'-x, -y, -z'
'x, -y-1/2, z-1/2'

loop_
_atom_site_label
_atom_site_type_symbol
_atom_site_fract_x
_atom_site_fract_y
_atom_site_fract_z
_atom_site_U_iso_or_equiv
_atom_site_adp_type
_atom_site_occupancy
_atom_site_symmetry_multiplicity
_atom_site_calc_flag
_atom_site_refinement_flags
_atom_site_disorder_assembly
_atom_site_disorder_group
Zn1 Zn 0.232401(14) 0.13256(3) 0.09650(3) 0.01930(10) Uani 1 1 d . . .
Zn2 Zn 0.265084(14) 0.01150(3) 0.36210(3) 0.01845(10) Uani 1 1 d . . .
F1 F 0.11547(7) -0.17647(15) -0.42193(13) 0.0315(5) Uani 1 1 d . . .
F2 F 0.04646(7) -0.22813(15) -0.50215(12) 0.0304(5) Uani 1 1 d . . .
F3 F 0.05354(7) -0.06043(16) -0.44548(13) 0.0306(5) Uani 1 1 d . . .
F4 F 0.01534(7) -0.38236(14) -0.38114(13) 0.0314(5) Uani 1 1 d . . .
F5 F 0.09450(7) -0.36856(15) -0.33299(13) 0.0310(5) Uani 1 1 d . . .
F6 F 0.03694(7) -0.36649(14) -0.22433(13) 0.0284(5) Uani 1 1 d . . .
F7 F 0.54549(7) 0.23572(17) -0.02512(13) 0.0388(6) Uani 1 1 d . . .
F8 F 0.55184(7) 0.06743(17) 0.03045(13) 0.0355(5) Uani 1 1 d . . .
F9 F 0.61522(7) 0.17994(16) 0.04992(13) 0.0390(6) Uani 1 1 d . . .
F10 F 0.54117(7) 0.37315(15) 0.25372(14) 0.0319(5) Uani 1 1 d . . .
F11 F 0.51452(7) 0.38803(15) 0.09997(14) 0.0386(6) Uani 1 1 d . . .
F12 F 0.59481(7) 0.37677(16) 0.13745(14) 0.0377(5) Uani 1 1 d . . .
O1 O 0.15717(8) 0.14434(18) -0.00211(15) 0.0254(6) Uani 1 1 d . . .
O2 O 0.20751(8) -0.00275(17) 0.01456(14) 0.0226(5) Uani 1 1 d . . .
O3 O -0.18927(8) -0.06335(16) -0.21505(15) 0.0196(5) Uani 1 1 d . . .
O4 O -0.20124(8) -0.09321(16) -0.37889(15) 0.0225(6) Uani 1 1 d . . .
O5 O 0.30290(8) 0.07843(17) 0.13731(16) 0.0260(6) Uani 1 1 d . . .
O6 O 0.32201(8) 0.08265(17) 0.30201(16) 0.0230(6) Uani 1 1 d . . .
O7 O 0.66703(8) -0.13508(19) 0.46162(16) 0.0303(6) Uani 1 1 d . . .
O8 O 0.70607(8) 0.02452(17) 0.50504(14) 0.0224(5) Uani 1 1 d . . .
O9 O 0.26234(9) 0.21791(17) -0.02644(17) 0.0259(6) Uani 1 1 d D . .
H9A H 0.2830(9) 0.2661(19) -0.002(2) 0.039 Uiso 1 1 d D . .
H9B H 0.2406(9) 0.252(2) -0.064(2) 0.039 Uiso 1 1 d D . .
N1 N 0.22914(10) 0.2867(2) 0.16929(18) 0.0194(7) Uani 1 1 d . . .
N2 N 0.25463(9) 0.8530(2) 0.31001(18) 0.0186(6) Uani 1 1 d . . .
C1 C 0.16795(12) 0.0461(3) -0.0235(2) 0.0215(8) Uani 1 1 d . . .
C2 C 0.13423(11) -0.0192(3) -0.0966(2) 0.0169(7) Uani 1 1 d . . .
C3 C 0.09761(12) 0.0336(3) -0.1584(2) 0.0220(8) Uani 1 1 d . . .
H3A H 0.0923 0.1116 -0.1524 0.026 Uiso 1 1 calc R . .
C4 C 0.06859(12) -0.0274(3) -0.2293(2) 0.0221(8) Uani 1 1 d . . .
H4A H 0.0435 0.0096 -0.2711 0.026 Uiso 1 1 calc R . .
C5 C 0.07561(11) -0.1418(3) -0.2400(2) 0.0161(7) Uani 1 1 d . . .
C6 C 0.11199(12) -0.1946(3) -0.1768(2) 0.0181(8) Uani 1 1 d . . .
H6A H 0.1173 -0.2727 -0.1824 0.022 Uiso 1 1 calc R . .
C7 C 0.14063(11) -0.1334(3) -0.1057(2) 0.0188(8) Uani 1 1 d . . .
H7A H 0.1651 -0.1705 -0.0625 0.023 Uiso 1 1 calc R . .
C8 C 0.04311(12) -0.2029(3) -0.3232(2) 0.0176(8) Uani 1 1 d . . .
C9 C 0.06418(12) -0.1671(3) -0.4237(2) 0.0244(9) Uani 1 1 d . . .
C10 C 0.04779(12) -0.3315(3) -0.3152(2) 0.0241(8) Uani 1 1 d . . .
C11 C -0.01408(12) -0.1738(2) -0.3185(2) 0.0163(7) Uani 1 1 d . . .
C12 C -0.03553(12) -0.1674(2) -0.2259(2) 0.0207(8) Uani 1 1 d . . .
H12A H -0.0146 -0.1801 -0.1668 0.025 Uiso 1 1 calc R . .
C13 C -0.08668(12) -0.1430(3) -0.2178(2) 0.0195(8) Uani 1 1 d . . .
H13A H -0.1004 -0.1385 -0.1537 0.023 Uiso 1 1 calc R . .
C14 C -0.11829(11) -0.1250(2) -0.3040(2) 0.0155(7) Uani 1 1 d . . .
C15 C -0.09679(12) -0.1327(3) -0.3962(2) 0.0235(8) Uani 1 1 d . . .
H15A H -0.1177 -0.1204 -0.4554 0.028 Uiso 1 1 calc R . .
C16 C -0.04599(12) -0.1576(3) -0.4040(2) 0.0246(8) Uani 1 1 d . . .
H16A H -0.0326 -0.1637 -0.4682 0.029 Uiso 1 1 calc R . .
C17 C -0.17255(12) -0.0927(2) -0.2963(2) 0.0198(8) Uani 1 1 d . . .
C18 C 0.33315(13) 0.0926(3) 0.2123(2) 0.0200(8) Uani 1 1 d . . .
C19 C 0.38713(12) 0.1243(3) 0.1960(2) 0.0188(8) Uani 1 1 d . . .
C20 C 0.42170(12) 0.1428(3) 0.2768(2) 0.0208(8) Uani 1 1 d . . .
H20A H 0.4108 0.1367 0.3431 0.025 Uiso 1 1 calc R . .
C21 C 0.47156(12) 0.1699(2) 0.2614(2) 0.0211(8) Uani 1 1 d . . .
H21A H 0.4947 0.1823 0.3175 0.025 Uiso 1 1 calc R . .
C22 C 0.48891(12) 0.1794(3) 0.1653(2) 0.0197(8) Uani 1 1 d . . .
C23 C 0.45367(12) 0.1644(3) 0.0844(2) 0.0248(8) Uani 1 1 d . . .
H23A H 0.4642 0.1732 0.0181 0.030 Uiso 1 1 calc R . .
C24 C 0.40352(12) 0.1367(3) 0.0999(2) 0.0236(8) Uani 1 1 d . . .
H24A H 0.3800 0.1262 0.0441 0.028 Uiso 1 1 calc R . .
C25 C 0.54532(12) 0.2092(3) 0.1539(2) 0.0196(8) Uani 1 1 d . . .
C26 C 0.56417(13) 0.1730(3) 0.0513(3) 0.0303(9) Uani 1 1 d . . .
C27 C 0.54916(13) 0.3376(3) 0.1614(3) 0.0300(9) Uani 1 1 d . . .
C28 C 0.57984(12) 0.1490(3) 0.2339(2) 0.0185(8) Uani 1 1 d . . .
C29 C 0.61804(11) 0.2024(3) 0.2923(2) 0.0193(8) Uani 1 1 d . . .
H29A H 0.6240 0.2798 0.2834 0.023 Uiso 1 1 calc R . .
C30 C 0.64737(11) 0.1431(3) 0.3634(2) 0.0191(8) Uani 1 1 d . . .
H30A H 0.6730 0.1810 0.4032 0.023 Uiso 1 1 calc R . .
C31 C 0.64029(11) 0.0298(3) 0.3778(2) 0.0179(8) Uani 1 1 d . . .
C32 C 0.60260(12) -0.0235(3) 0.3186(2) 0.0230(8) Uani 1 1 d . . .
H32A H 0.5973 -0.1013 0.3265 0.028 Uiso 1 1 calc R . .
C33 C 0.57267(12) 0.0351(3) 0.2483(2) 0.0244(9) Uani 1 1 d . . .
H33A H 0.5468 -0.0028 0.2092 0.029 Uiso 1 1 calc R . .
C34 C 0.67294(12) -0.0330(3) 0.4540(2) 0.0211(8) Uani 1 1 d . . .
C35 C 0.19613(13) 0.3626(3) 0.1319(2) 0.0296(9) Uani 1 1 d . . .
H35A H 0.1701 0.3394 0.0842 0.036 Uiso 1 1 calc R . .
C36 C 0.19834(12) 0.4733(3) 0.1595(2) 0.0271(9) Uani 1 1 d . . .
H36A H 0.1740 0.5246 0.1314 0.033 Uiso 1 1 calc R . .
C37 C 0.23606(12) 0.5094(3) 0.2283(2) 0.0185(8) Uani 1 1 d . . .
C38 C 0.26845(13) 0.4293(3) 0.2702(2) 0.0233(8) Uani 1 1 d . . .
H38A H 0.2936 0.4491 0.3210 0.028 Uiso 1 1 calc R . .
C39 C 0.26403(13) 0.3212(3) 0.2381(2) 0.0253(9) Uani 1 1 d . . .
H39A H 0.2873 0.2678 0.2666 0.030 Uiso 1 1 calc R . .
C40 C 0.24220(11) 0.6286(3) 0.2561(2) 0.0182(7) Uani 1 1 d . . .
C41 C 0.22881(12) 0.7148(3) 0.1901(2) 0.0204(8) Uani 1 1 d . . .
H41A H 0.2152 0.6976 0.1247 0.025 Uiso 1 1 calc R . .
C42 C 0.23512(11) 0.8249(3) 0.2185(2) 0.0203(8) Uani 1 1 d . . .
H42A H 0.2254 0.8822 0.1722 0.024 Uiso 1 1 calc R . .
C44 C 0.26288(12) 0.6586(3) 0.3495(2) 0.0233(8) Uani 1 1 d . . .
H44A H 0.2732 0.6028 0.3968 0.028 Uiso 1 1 calc R . .
C43 C 0.26851(12) 0.7695(3) 0.3735(2) 0.0245(8) Uani 1 1 d . . .
H43A H 0.2829 0.7884 0.4381 0.029 Uiso 1 1 calc R . .

loop_
_atom_site_aniso_label
_atom_site_aniso_U_11
_atom_site_aniso_U_22
_atom_site_aniso_U_33
_atom_site_aniso_U_23
_atom_site_aniso_U_13
_atom_site_aniso_U_12
Zn1 0.0193(2) 0.0184(2) 0.0197(2) -0.00201(18) -0.00248(16) -0.00114(19)
Zn2 0.0153(2) 0.0178(2) 0.0220(2) -0.00100(18) -0.00078(16) 0.00052(18)
F1 0.0135(11) 0.0487(14) 0.0326(12) -0.0067(10) 0.0057(9) -0.0046(10)
F2 0.0234(12) 0.0460(14) 0.0221(11) -0.0152(9) 0.0043(9) -0.0025(10)
F3 0.0325(13) 0.0314(13) 0.0283(11) 0.0051(9) 0.0056(9) -0.0017(10)
F4 0.0258(12) 0.0257(12) 0.0416(12) -0.0142(10) -0.0065(9) -0.0056(10)
F5 0.0195(11) 0.0245(12) 0.0489(13) -0.0132(10) 0.0006(9) 0.0042(9)
F6 0.0258(12) 0.0225(12) 0.0367(12) 0.0030(10) -0.0008(9) -0.0050(9)
F7 0.0258(12) 0.0640(16) 0.0266(12) 0.0170(11) 0.0007(10) -0.0007(11)
F8 0.0326(13) 0.0437(15) 0.0308(12) -0.0102(10) 0.0056(10) 0.0020(11)
F9 0.0179(12) 0.0662(16) 0.0333(12) 0.0055(10) 0.0053(9) -0.0009(11)
F10 0.0286(12) 0.0236(12) 0.0432(13) -0.0021(10) -0.0007(10) 0.0025(10)
F11 0.0309(13) 0.0307(13) 0.0525(14) 0.0172(10) -0.0127(10) 0.0013(10)
F12 0.0277(13) 0.0350(13) 0.0501(13) 0.0153(11) -0.0007(10) -0.0088(10)
O1 0.0300(15) 0.0184(15) 0.0272(13) -0.0074(11) -0.0044(11) -0.0024(12)
O2 0.0175(13) 0.0274(15) 0.0224(12) -0.0051(11) -0.0030(10) -0.0017(11)
O3 0.0196(13) 0.0172(14) 0.0224(13) -0.0038(10) 0.0058(10) -0.0005(10)
O4 0.0147(13) 0.0236(14) 0.0289(13) -0.0053(11) -0.0029(10) 0.0051(10)
O5 0.0155(13) 0.0321(16) 0.0294(14) -0.0006(11) -0.0075(11) 0.0008(11)
O6 0.0181(13) 0.0259(15) 0.0251(13) 0.0027(11) 0.0026(10) -0.0021(11)
O7 0.0300(15) 0.0212(15) 0.0383(15) 0.0007(12) -0.0118(12) 0.0040(12)
O8 0.0211(13) 0.0231(14) 0.0221(12) -0.0033(10) -0.0064(10) 0.0006(11)
O9 0.0306(16) 0.0224(15) 0.0241(14) 0.0000(11) -0.0037(11) -0.0093(12)
N1 0.0212(17) 0.0160(17) 0.0213(15) 0.0001(12) 0.0021(13) -0.0024(13)
N2 0.0185(16) 0.0146(17) 0.0227(15) 0.0006(13) 0.0006(12) 0.0004(13)
C1 0.018(2) 0.030(2) 0.0169(18) -0.0012(16) 0.0028(15) -0.0066(17)
C2 0.0136(17) 0.022(2) 0.0152(17) -0.0016(15) 0.0020(13) -0.0011(16)
C3 0.021(2) 0.019(2) 0.0257(19) -0.0044(15) 0.0000(15) 0.0020(16)
C4 0.0190(19) 0.023(2) 0.0238(19) -0.0024(16) -0.0041(15) 0.0031(16)
C5 0.0118(17) 0.021(2) 0.0162(17) -0.0025(15) 0.0027(13) -0.0046(15)
C6 0.0185(19) 0.017(2) 0.0189(18) 0.0001(15) 0.0048(15) -0.0018(15)
C7 0.0118(17) 0.026(2) 0.0180(17) 0.0022(16) -0.0016(14) 0.0011(16)
C8 0.0179(19) 0.018(2) 0.0173(17) -0.0014(15) 0.0025(15) -0.0024(15)
C9 0.015(2) 0.028(2) 0.030(2) -0.0064(18) -0.0009(16) -0.0016(17)
C10 0.016(2) 0.025(2) 0.031(2) -0.0077(17) -0.0018(16) -0.0025(17)
C11 0.0145(18) 0.0140(19) 0.0205(18) -0.0040(15) 0.0009(14) 0.0001(15)
C12 0.0161(19) 0.023(2) 0.0223(19) 0.0006(15) -0.0022(15) -0.0009(16)
C13 0.0185(19) 0.023(2) 0.0179(17) -0.0010(15) 0.0043(14) 0.0007(16)
C14 0.0129(17) 0.0135(19) 0.0199(17) -0.0043(15) -0.0014(14) -0.0005(15)
C15 0.0193(19) 0.030(2) 0.0206(18) -0.0003(17) -0.0047(15) 0.0006(17)
C16 0.019(2) 0.035(2) 0.0199(18) -0.0049(16) 0.0032(15) 0.0012(17)
C17 0.0180(19) 0.0086(19) 0.033(2) 0.0029(16) -0.0004(16) -0.0058(15)
C18 0.021(2) 0.012(2) 0.028(2) 0.0006(16) 0.0025(16) 0.0008(15)
C19 0.0168(18) 0.015(2) 0.0249(18) -0.0002(16) 0.0003(14) 0.0028(15)
C20 0.0192(19) 0.022(2) 0.0211(18) 0.0023(16) 0.0044(15) 0.0022(16)
C21 0.0166(19) 0.024(2) 0.0222(19) -0.0033(16) -0.0046(15) -0.0006(16)
C22 0.0154(19) 0.018(2) 0.0252(19) 0.0029(15) -0.0005(15) -0.0022(15)
C23 0.021(2) 0.034(2) 0.0195(18) 0.0031(16) 0.0022(15) 0.0011(17)
C24 0.0190(19) 0.027(2) 0.0237(19) -0.0008(17) -0.0072(15) -0.0017(17)
C25 0.0191(19) 0.019(2) 0.0208(18) 0.0020(15) -0.0002(15) -0.0020(16)
C26 0.017(2) 0.044(3) 0.030(2) 0.007(2) 0.0024(17) 0.0006(19)
C27 0.021(2) 0.028(3) 0.040(2) 0.0090(19) -0.0017(18) -0.0019(18)
C28 0.0151(18) 0.022(2) 0.0183(17) 0.0006(15) 0.0015(14) 0.0031(16)
C29 0.0154(19) 0.016(2) 0.0270(19) 0.0026(15) 0.0031(15) -0.0004(15)
C30 0.0143(18) 0.024(2) 0.0191(17) -0.0060(16) 0.0010(14) -0.0012(16)
C31 0.0128(18) 0.020(2) 0.0210(18) -0.0029(15) 0.0014(14) 0.0039(15)
C32 0.024(2) 0.014(2) 0.032(2) 0.0009(16) -0.0025(16) 0.0006(16)
C33 0.019(2) 0.027(2) 0.026(2) -0.0025(16) -0.0065(15) -0.0024(16)
C34 0.0175(19) 0.024(2) 0.0223(19) -0.0021(16) 0.0063(15) 0.0033(17)
C35 0.023(2) 0.027(2) 0.038(2) -0.0072(19) -0.0103(17) 0.0011(18)
C36 0.022(2) 0.019(2) 0.039(2) -0.0026(17) -0.0067(16) 0.0060(17)
C37 0.0192(18) 0.019(2) 0.0175(17) -0.0031(16) 0.0064(14) -0.0052(16)
C38 0.029(2) 0.016(2) 0.0240(19) -0.0027(16) -0.0064(16) 0.0034(17)
C39 0.032(2) 0.020(2) 0.0228(19) 0.0016(16) -0.0089(17) 0.0047(17)
C40 0.0156(18) 0.016(2) 0.0241(18) -0.0009(16) 0.0050(14) -0.0002(15)
C41 0.021(2) 0.017(2) 0.0226(19) -0.0008(16) -0.0013(15) 0.0005(16)
C42 0.0188(19) 0.015(2) 0.0264(19) 0.0019(15) -0.0032(15) 0.0000(15)
C44 0.024(2) 0.022(2) 0.0237(19) 0.0040(16) 0.0006(15) 0.0000(17)
C43 0.026(2) 0.027(2) 0.0205(19) 0.0011(17) 0.0015(16) -0.0006(18)

loop_
_atom_type_symbol
_atom_type_description
_atom_type_scat_dispersion_real
_atom_type_scat_dispersion_imag
_atom_type_scat_source
C C 0.0033 0.0016 'International Tables Vol C Tables 4.2.6.8 and 6.1.1.4'
H H 0.0000 0.0000 'International Tables Vol C Tables 4.2.6.8 and 6.1.1.4'
N N 0.0061 0.0033 'International Tables Vol C Tables 4.2.6.8 and 6.1.1.4'
O O 0.0106 0.0060 'International Tables Vol C Tables 4.2.6.8 and 6.1.1.4'
F F 0.0171 0.0103 'International Tables Vol C Tables 4.2.6.8 and 6.1.1.4'
Zn Zn 0.2839 1.4301 'International Tables Vol C Tables 4.2.6.8 and 6.1.1.4'

loop_
_geom_angle_atom_site_label_1
_geom_angle_atom_site_label_2
_geom_angle_atom_site_label_3
_geom_angle
_geom_angle_site_symmetry_1
_geom_angle_site_symmetry_3
_geom_angle_publ_flag
O5 Zn1 O2 98.69(8) . . ?
O5 Zn1 N1 102.71(9) . . ?
O2 Zn1 N1 158.44(9) . . ?
O5 Zn1 O9 89.52(9) . . ?
O2 Zn1 O9 95.05(8) . . ?
N1 Zn1 O9 87.78(9) . . ?
O5 Zn1 O3 100.84(8) . 3 ?
O2 Zn1 O3 85.66(8) . 3 ?
N1 Zn1 O3 87.76(9) . 3 ?
O9 Zn1 O3 169.40(9) . 3 ?
O5 Zn1 O1 156.60(8) . . ?
O2 Zn1 O1 60.44(8) . . ?
N1 Zn1 O1 98.95(9) . . ?
O9 Zn1 O1 82.51(8) . . ?
O3 Zn1 O1 88.69(8) 3 . ?
O5 Zn1 C1 128.50(10) . . ?
O2 Zn1 C1 30.62(9) . . ?
N1 Zn1 C1 128.57(11) . . ?
O9 Zn1 C1 88.20(9) . . ?
O3 Zn1 C1 87.07(9) 3 . ?
O1 Zn1 C1 29.82(8) . . ?
O6 Zn2 O8 102.02(9) . 3_656 ?
O6 Zn2 O4 120.71(9) . 3 ?
O8 Zn2 O4 107.32(9) 3_656 3 ?
O6 Zn2 N2 111.20(10) . 1_545 ?
O8 Zn2 N2 98.27(9) 3_656 1_545 ?
O4 Zn2 N2 113.90(9) 3 1_545 ?
C1 O1 Zn1 82.89(18) . . ?
C1 O2 Zn1 94.48(19) . . ?
C17 O3 Zn1 139.0(2) . 3 ?
C17 O4 Zn2 110.9(2) . 3 ?
C18 O5 Zn1 134.9(2) . . ?
C18 O6 Zn2 131.7(2) . . ?
C34 O8 Zn2 126.0(2) . 3_656 ?
Zn1 O9 H9A 107(2) . . ?
Zn1 O9 H9B 115(2) . . ?
H9A O9 H9B 107(2) . . ?
C39 N1 C35 117.1(3) . . ?
C39 N1 Zn1 123.6(2) . . ?
C35 N1 Zn1 118.1(2) . . ?
C42 N2 C43 117.6(3) . . ?
C42 N2 Zn2 125.6(2) . 1_565 ?
C43 N2 Zn2 116.7(2) . 1_565 ?
O1 C1 O2 122.2(3) . . ?
O1 C1 C2 120.5(3) . . ?
O2 C1 C2 117.3(3) . . ?
O1 C1 Zn1 67.29(17) . . ?
O2 C1 Zn1 54.91(15) . . ?
C2 C1 Zn1 172.1(3) . . ?
C3 C2 C7 118.9(3) . . ?
C3 C2 C1 120.9(3) . . ?
C7 C2 C1 120.1(3) . . ?
C2 C3 C4 120.1(3) . . ?
C2 C3 H3A 120.0 . . ?
C4 C3 H3A 120.0 . . ?
C3 C4 C5 121.2(3) . . ?
C3 C4 H4A 119.4 . . ?
C5 C4 H4A 119.4 . . ?
C6 C5 C4 118.4(3) . . ?
C6 C5 C8 123.6(3) . . ?
C4 C5 C8 118.0(3) . . ?
C7 C6 C5 120.1(3) . . ?
C7 C6 H6A 119.9 . . ?
C5 C6 H6A 119.9 . . ?
C2 C7 C6 121.3(3) . . ?
C2 C7 H7A 119.4 . . ?
C6 C7 H7A 119.4 . . ?
C9 C8 C11 111.6(2) . . ?
C9 C8 C10 107.8(3) . . ?
C11 C8 C10 107.1(2) . . ?
C9 C8 C5 106.6(2) . . ?
C11 C8 C5 111.2(2) . . ?
C10 C8 C5 112.5(3) . . ?
F3 C9 F2 107.0(3) . . ?
F3 C9 F1 106.2(3) . . ?
F2 C9 F1 105.6(3) . . ?
F3 C9 C8 112.1(3) . . ?
F2 C9 C8 113.9(3) . . ?
F1 C9 C8 111.5(3) . . ?
F6 C10 F4 107.3(3) . . ?
F6 C10 F5 107.6(3) . . ?
F4 C10 F5 106.7(3) . . ?
F6 C10 C8 110.9(3) . . ?
F4 C10 C8 111.3(3) . . ?
F5 C10 C8 112.8(3) . . ?
C16 C11 C12 118.0(3) . . ?
C16 C11 C8 122.6(3) . . ?
C12 C11 C8 119.4(3) . . ?
C13 C12 C11 121.5(3) . . ?
C13 C12 H12A 119.2 . . ?
C11 C12 H12A 119.2 . . ?
C12 C13 C14 120.1(3) . . ?
C12 C13 H13A 119.9 . . ?
C14 C13 H13A 119.9 . . ?
C15 C14 C13 118.1(3) . . ?
C15 C14 C17 121.2(3) . . ?
C13 C14 C17 120.7(3) . . ?
C16 C15 C14 121.7(3) . . ?
C16 C15 H15A 119.2 . . ?
C14 C15 H15A 119.2 . . ?
C15 C16 C11 120.6(3) . . ?
C15 C16 H16A 119.7 . . ?
C11 C16 H16A 119.7 . . ?
O3 C17 O4 121.8(3) . . ?
O3 C17 C14 121.3(3) . . ?
O4 C17 C14 116.8(3) . . ?
O5 C18 O6 125.5(3) . . ?
O5 C18 C19 118.7(3) . . ?
O6 C18 C19 115.9(3) . . ?
C24 C19 C20 118.8(3) . . ?
C24 C19 C18 120.6(3) . . ?
C20 C19 C18 120.6(3) . . ?
C21 C20 C19 120.4(3) . . ?
C21 C20 H20A 119.8 . . ?
C19 C20 H20A 119.8 . . ?
C20 C21 C22 121.4(3) . . ?
C20 C21 H21A 119.3 . . ?
C22 C21 H21A 119.3 . . ?
C21 C22 C23 118.0(3) . . ?
C21 C22 C25 118.5(3) . . ?
C23 C22 C25 123.5(3) . . ?
C24 C23 C22 120.6(3) . . ?
C24 C23 H23A 119.7 . . ?
C22 C23 H23A 119.7 . . ?
C23 C24 C19 120.8(3) . . ?
C23 C24 H24A 119.6 . . ?
C19 C24 H24A 119.6 . . ?
C22 C25 C27 106.5(3) . . ?
C22 C25 C28 110.7(3) . . ?
C27 C25 C28 112.8(3) . . ?
C22 C25 C26 112.3(3) . . ?
C27 C25 C26 108.3(3) . . ?
C28 C25 C26 106.3(3) . . ?
F8 C26 F7 107.4(3) . . ?
F8 C26 F9 106.6(3) . . ?
F7 C26 F9 106.1(3) . . ?
F8 C26 C25 111.5(3) . . ?
F7 C26 C25 113.5(3) . . ?
F9 C26 C25 111.3(3) . . ?
F10 C27 F11 106.8(3) . . ?
F10 C27 F12 107.3(3) . . ?
F11 C27 F12 106.3(3) . . ?
F10 C27 C25 111.4(3) . . ?
F11 C27 C25 111.8(3) . . ?
F12 C27 C25 112.9(3) . . ?
C29 C28 C33 118.1(3) . . ?
C29 C28 C25 123.4(3) . . ?
C33 C28 C25 118.4(3) . . ?
C28 C29 C30 120.3(3) . . ?
C28 C29 H29A 119.9 . . ?
C30 C29 H29A 119.9 . . ?
C31 C30 C29 121.7(3) . . ?
C31 C30 H30A 119.2 . . ?
C29 C30 H30A 119.2 . . ?
C30 C31 C32 118.0(3) . . ?
C30 C31 C34 120.7(3) . . ?
C32 C31 C34 121.3(3) . . ?
C31 C32 C33 120.8(3) . . ?
C31 C32 H32A 119.6 . . ?
C33 C32 H32A 119.6 . . ?
C32 C33 C28 121.1(3) . . ?
C32 C33 H33A 119.4 . . ?
C28 C33 H33A 119.4 . . ?
O7 C34 O8 125.1(3) . . ?
O7 C34 C31 118.9(3) . . ?
O8 C34 C31 116.0(3) . . ?
N1 C35 C36 122.6(3) . . ?
N1 C35 H35A 118.7 . . ?
C36 C35 H35A 118.7 . . ?
C35 C36 C37 119.9(3) . . ?
C35 C36 H36A 120.0 . . ?
C37 C36 H36A 120.0 . . ?
C36 C37 C38 117.0(3) . . ?
C36 C37 C40 122.2(3) . . ?
C38 C37 C40 120.8(3) . . ?
C39 C38 C37 119.5(3) . . ?
C39 C38 H38A 120.3 . . ?
C37 C38 H38A 120.3 . . ?
N1 C39 C38 123.8(3) . . ?
N1 C39 H39A 118.1 . . ?
C38 C39 H39A 118.1 . . ?
C44 C40 C41 117.0(3) . . ?
C44 C40 C37 120.6(3) . . ?
C41 C40 C37 122.4(3) . . ?
C42 C41 C40 120.9(3) . . ?
C42 C41 H41A 119.6 . . ?
C40 C41 H41A 119.6 . . ?
N2 C42 C41 121.6(3) . . ?
N2 C42 H42A 119.2 . . ?
C41 C42 H42A 119.2 . . ?
C43 C44 C40 119.7(3) . . ?
C43 C44 H44A 120.2 . . ?
C40 C44 H44A 120.2 . . ?
N2 C43 C44 123.3(3) . . ?
N2 C43 H43A 118.4 . . ?
C44 C43 H43A 118.4 . . ?

loop_
_geom_bond_atom_site_label_1
_geom_bond_atom_site_label_2
_geom_bond_distance
_geom_bond_site_symmetry_2
_geom_bond_publ_flag
Zn1 O5 2.007(2) . ?
Zn1 O2 2.045(2) . ?
Zn1 N1 2.094(2) . ?
Zn1 O9 2.125(2) . ?
Zn1 O3 2.165(2) 3 ?
Zn1 O1 2.317(2) . ?
Zn1 C1 2.492(3) . ?
Zn2 O6 1.934(2) . ?
Zn2 O8 1.9419(19) 3_656 ?
Zn2 O4 1.965(2) 3 ?
Zn2 N2 2.038(2) 1_545 ?
F1 C9 1.349(3) . ?
F2 C9 1.342(3) . ?
F3 C9 1.338(3) . ?
F4 C10 1.339(3) . ?
F5 C10 1.338(3) . ?
F6 C10 1.332(3) . ?
F7 C26 1.340(4) . ?
F8 C26 1.333(4) . ?
F9 C26 1.343(4) . ?
F10 C27 1.334(4) . ?
F11 C27 1.336(3) . ?
F12 C27 1.342(4) . ?
O1 C1 1.249(3) . ?
O2 C1 1.273(3) . ?
O3 C17 1.246(4) . ?
O3 Zn1 2.165(2) 3 ?
O4 C17 1.302(3) . ?
O4 Zn2 1.965(2) 3 ?
O5 C18 1.256(3) . ?
O6 C18 1.257(3) . ?
O7 C34 1.239(3) . ?
O8 C34 1.277(3) . ?
O8 Zn2 1.9419(19) 3_656 ?
O9 H9A 0.845(10) . ?
O9 H9B 0.841(10) . ?
N1 C39 1.328(3) . ?
N1 C35 1.335(4) . ?
N2 C42 1.344(3) . ?
N2 C43 1.351(4) . ?
N2 Zn2 2.038(2) 1_565 ?
C1 C2 1.503(4) . ?
C2 C3 1.386(4) . ?
C2 C7 1.386(4) . ?
C3 C4 1.391(4) . ?
C3 H3A 0.9500 . ?
C4 C5 1.394(4) . ?
C4 H4A 0.9500 . ?
C5 C6 1.392(4) . ?
C5 C8 1.548(4) . ?
C6 C7 1.390(4) . ?
C6 H6A 0.9500 . ?
C7 H7A 0.9500 . ?
C8 C9 1.543(4) . ?
C8 C11 1.545(4) . ?
C8 C10 1.551(4) . ?
C11 C16 1.393(4) . ?
C11 C12 1.393(4) . ?
C12 C13 1.384(4) . ?
C12 H12A 0.9500 . ?
C13 C14 1.399(4) . ?
C13 H13A 0.9500 . ?
C14 C15 1.388(4) . ?
C14 C17 1.485(4) . ?
C15 C16 1.376(4) . ?
C15 H15A 0.9500 . ?
C16 H16A 0.9500 . ?
C18 C19 1.494(4) . ?
C19 C24 1.386(4) . ?
C19 C20 1.390(4) . ?
C20 C21 1.375(4) . ?
C20 H20A 0.9500 . ?
C21 C22 1.392(4) . ?
C21 H21A 0.9500 . ?
C22 C23 1.396(4) . ?
C22 C25 1.539(4) . ?
C23 C24 1.384(4) . ?
C23 H23A 0.9500 . ?
C24 H24A 0.9500 . ?
C25 C27 1.547(4) . ?
C25 C28 1.543(4) . ?
C25 C26 1.547(4) . ?
C28 C29 1.392(4) . ?
C28 C33 1.394(4) . ?
C29 C30 1.386(4) . ?
C29 H29A 0.9500 . ?
C30 C31 1.386(4) . ?
C30 H30A 0.9500 . ?
C31 C32 1.388(4) . ?
C31 C34 1.498(4) . ?
C32 C33 1.383(4) . ?
C32 H32A 0.9500 . ?
C33 H33A 0.9500 . ?
C35 C36 1.379(4) . ?
C35 H35A 0.9500 . ?
C36 C37 1.383(4) . ?
C36 H36A 0.9500 . ?
C37 C38 1.381(4) . ?
C37 C40 1.484(4) . ?
C38 C39 1.370(4) . ?
C38 H38A 0.9500 . ?
C39 H39A 0.9500 . ?
C40 C44 1.382(4) . ?
C40 C41 1.392(4) . ?
C41 C42 1.382(4) . ?
C41 H41A 0.9500 . ?
C42 H42A 0.9500 . ?
C44 C43 1.375(4) . ?
C44 H44A 0.9500 . ?
C43 H43A 0.9500 . ?

loop_
_geom_hbond_atom_site_label_D
_geom_hbond_atom_site_label_H
_geom_hbond_atom_site_label_A
_geom_hbond_distance_DH
_geom_hbond_distance_HA
_geom_hbond_distance_DA
_geom_hbond_angle_DHA
_geom_hbond_site_symmetry_A
O9 H9A O7 0.845(10) 1.828(11) 2.668(3) 173(3) 2_655
O9 H9B O4 0.841(10) 2.241(16) 3.014(3) 153(3) 2_554
C36 H36A F1 0.95 2.46 3.405(4) 171.6 4_566
C42 H42A O2 0.95 2.54 3.468(4) 164.6 1_565

loop_
_geom_torsion_atom_site_label_1
_geom_torsion_atom_site_label_2
_geom_torsion_atom_site_label_3
_geom_torsion_atom_site_label_4
_geom_torsion
_geom_torsion_site_symmetry_1
_geom_torsion_site_symmetry_2
_geom_torsion_site_symmetry_3
_geom_torsion_site_symmetry_4
_geom_torsion_publ_flag
O5 Zn1 O1 C1 28.5(3) . . . . ?
O2 Zn1 O1 C1 -0.63(17) . . . . ?
N1 Zn1 O1 C1 -173.91(18) . . . . ?
O9 Zn1 O1 C1 99.54(19) . . . . ?
O3 Zn1 O1 C1 -86.38(18) 3 . . . ?
O5 Zn1 O2 C1 -168.10(18) . . . . ?
N1 Zn1 O2 C1 19.0(3) . . . . ?
O9 Zn1 O2 C1 -77.81(19) . . . . ?
O3 Zn1 O2 C1 91.58(18) 3 . . . ?
O1 Zn1 O2 C1 0.62(17) . . . . ?
O2 Zn1 O5 C18 -148.6(3) . . . . ?
N1 Zn1 O5 C18 28.8(3) . . . . ?
O9 Zn1 O5 C18 116.4(3) . . . . ?
O3 Zn1 O5 C18 -61.4(3) 3 . . . ?
O1 Zn1 O5 C18 -173.9(3) . . . . ?
C1 Zn1 O5 C18 -156.3(3) . . . . ?
O8 Zn2 O6 C18 154.2(3) 3_656 . . . ?
O4 Zn2 O6 C18 -87.1(3) 3 . . . ?
N2 Zn2 O6 C18 50.3(3) 1_545 . . . ?
O5 Zn1 N1 C39 -10.5(3) . . . . ?
O2 Zn1 N1 C39 162.3(2) . . . . ?
O9 Zn1 N1 C39 -99.5(3) . . . . ?
O3 Zn1 N1 C39 90.1(3) 3 . . . ?
O1 Zn1 N1 C39 178.4(2) . . . . ?
C1 Zn1 N1 C39 174.6(2) . . . . ?
O5 Zn1 N1 C35 156.3(2) . . . . ?
O2 Zn1 N1 C35 -30.9(4) . . . . ?
O9 Zn1 N1 C35 67.3(2) . . . . ?
O3 Zn1 N1 C35 -103.1(2) 3 . . . ?
O1 Zn1 N1 C35 -14.8(2) . . . . ?
C1 Zn1 N1 C35 -18.7(3) . . . . ?
Zn1 O1 C1 O2 1.0(3) . . . . ?
Zn1 O1 C1 C2 -178.6(3) . . . . ?
Zn1 O2 C1 O1 -1.2(3) . . . . ?
Zn1 O2 C1 C2 178.5(2) . . . . ?
O5 Zn1 C1 O1 -165.98(15) . . . . ?
O2 Zn1 C1 O1 178.9(3) . . . . ?
N1 Zn1 C1 O1 7.7(2) . . . . ?
O9 Zn1 C1 O1 -78.02(18) . . . . ?
O3 Zn1 C1 O1 92.49(18) 3 . . . ?
O5 Zn1 C1 O2 15.1(2) . . . . ?
N1 Zn1 C1 O2 -171.22(16) . . . . ?
O9 Zn1 C1 O2 103.05(18) . . . . ?
O3 Zn1 C1 O2 -86.43(18) 3 . . . ?
O1 Zn1 C1 O2 -178.9(3) . . . . ?
O5 Zn1 C1 C2 5.1(17) . . . . ?
O2 Zn1 C1 C2 -10.0(15) . . . . ?
N1 Zn1 C1 C2 179(100) . . . . ?
O9 Zn1 C1 C2 93.1(16) . . . . ?
O3 Zn1 C1 C2 -96.4(16) 3 . . . ?
O1 Zn1 C1 C2 171.1(17) . . . . ?
O1 C1 C2 C3 14.7(5) . . . . ?
O2 C1 C2 C3 -164.9(3) . . . . ?
Zn1 C1 C2 C3 -155.8(15) . . . . ?
O1 C1 C2 C7 -167.6(3) . . . . ?
O2 C1 C2 C7 12.7(4) . . . . ?
Zn1 C1 C2 C7 21.9(18) . . . . ?
C7 C2 C3 C4 -1.1(5) . . . . ?
C1 C2 C3 C4 176.6(3) . . . . ?
C2 C3 C4 C5 -0.2(5) . . . . ?
C3 C4 C5 C6 1.0(5) . . . . ?
C3 C4 C5 C8 -177.8(3) . . . . ?
C4 C5 C6 C7 -0.5(4) . . . . ?
C8 C5 C6 C7 178.2(3) . . . . ?
C3 C2 C7 C6 1.6(5) . . . . ?
C1 C2 C7 C6 -176.2(3) . . . . ?
C5 C6 C7 C2 -0.8(5) . . . . ?
C6 C5 C8 C9 -106.8(3) . . . . ?
C4 C5 C8 C9 71.9(3) . . . . ?
C6 C5 C8 C11 131.3(3) . . . . ?
C4 C5 C8 C11 -49.9(4) . . . . ?
C6 C5 C8 C10 11.1(4) . . . . ?
C4 C5 C8 C10 -170.1(3) . . . . ?
C11 C8 C9 F3 51.5(3) . . . . ?
C10 C8 C9 F3 168.9(2) . . . . ?
C5 C8 C9 F3 -70.1(3) . . . . ?
C11 C8 C9 F2 -70.1(4) . . . . ?
C10 C8 C9 F2 47.3(4) . . . . ?
C5 C8 C9 F2 168.3(3) . . . . ?
C11 C8 C9 F1 170.5(3) . . . . ?
C10 C8 C9 F1 -72.1(3) . . . . ?
C5 C8 C9 F1 48.9(3) . . . . ?
C9 C8 C10 F6 171.3(2) . . . . ?
C11 C8 C10 F6 -68.4(3) . . . . ?
C5 C8 C10 F6 54.1(3) . . . . ?
C9 C8 C10 F4 -69.4(3) . . . . ?
C11 C8 C10 F4 50.9(3) . . . . ?
C5 C8 C10 F4 173.4(3) . . . . ?
C9 C8 C10 F5 50.5(3) . . . . ?
C11 C8 C10 F5 170.8(2) . . . . ?
C5 C8 C10 F5 -66.7(3) . . . . ?
C9 C8 C11 C16 22.2(4) . . . . ?
C10 C8 C11 C16 -95.6(3) . . . . ?
C5 C8 C11 C16 141.1(3) . . . . ?
C9 C8 C11 C12 -160.2(3) . . . . ?
C10 C8 C11 C12 81.9(3) . . . . ?
C5 C8 C11 C12 -41.4(4) . . . . ?
C16 C11 C12 C13 -1.6(5) . . . . ?
C8 C11 C12 C13 -179.2(3) . . . . ?
C11 C12 C13 C14 0.6(5) . . . . ?
C12 C13 C14 C15 0.2(5) . . . . ?
C12 C13 C14 C17 -176.7(3) . . . . ?
C13 C14 C15 C16 0.2(5) . . . . ?
C17 C14 C15 C16 177.0(3) . . . . ?
C14 C15 C16 C11 -1.3(5) . . . . ?
C12 C11 C16 C15 1.9(5) . . . . ?
C8 C11 C16 C15 179.5(3) . . . . ?
Zn1 O3 C17 O4 81.9(4) 3 . . . ?
Zn1 O3 C17 C14 -100.4(4) 3 . . . ?
Zn2 O4 C17 O3 13.1(4) 3 . . . ?
Zn2 O4 C17 C14 -164.7(2) 3 . . . ?
C15 C14 C17 O3 -164.9(3) . . . . ?
C13 C14 C17 O3 11.8(5) . . . . ?
C15 C14 C17 O4 12.9(4) . . . . ?
C13 C14 C17 O4 -170.4(3) . . . . ?
Zn1 O5 C18 O6 49.0(5) . . . . ?
Zn1 O5 C18 C19 -130.7(3) . . . . ?
Zn2 O6 C18 O5 17.1(5) . . . . ?
Zn2 O6 C18 C19 -163.22(19) . . . . ?
O5 C18 C19 C24 -0.7(5) . . . . ?
O6 C18 C19 C24 179.6(3) . . . . ?
O5 C18 C19 C20 178.8(3) . . . . ?
O6 C18 C19 C20 -0.9(4) . . . . ?
C24 C19 C20 C21 -1.8(5) . . . . ?
C18 C19 C20 C21 178.7(3) . . . . ?
C19 C20 C21 C22 -0.1(5) . . . . ?
C20 C21 C22 C23 2.1(5) . . . . ?
C20 C21 C22 C25 -179.6(3) . . . . ?
C21 C22 C23 C24 -2.3(5) . . . . ?
C25 C22 C23 C24 179.5(3) . . . . ?
C22 C23 C24 C19 0.5(5) . . . . ?
C20 C19 C24 C23 1.6(5) . . . . ?
C18 C19 C24 C23 -178.9(3) . . . . ?
C21 C22 C25 C27 -83.8(3) . . . . ?
C23 C22 C25 C27 94.3(4) . . . . ?
C21 C22 C25 C28 39.1(4) . . . . ?
C23 C22 C25 C28 -142.7(3) . . . . ?
C21 C22 C25 C26 157.7(3) . . . . ?
C23 C22 C25 C26 -24.1(4) . . . . ?
C22 C25 C26 F8 -49.1(4) . . . . ?
C27 C25 C26 F8 -166.5(3) . . . . ?
C28 C25 C26 F8 72.0(3) . . . . ?
C22 C25 C26 F7 72.3(4) . . . . ?
C27 C25 C26 F7 -45.1(4) . . . . ?
C28 C25 C26 F7 -166.6(3) . . . . ?
C22 C25 C26 F9 -168.1(3) . . . . ?
C27 C25 C26 F9 74.5(3) . . . . ?
C28 C25 C26 F9 -46.9(4) . . . . ?
C22 C25 C27 F10 68.8(3) . . . . ?
C28 C25 C27 F10 -52.9(4) . . . . ?
C26 C25 C27 F10 -170.2(3) . . . . ?
C22 C25 C27 F11 -50.6(4) . . . . ?
C28 C25 C27 F11 -172.3(3) . . . . ?
C26 C25 C27 F11 70.4(3) . . . . ?
C22 C25 C27 F12 -170.4(3) . . . . ?
C28 C25 C27 F12 68.0(4) . . . . ?
C26 C25 C27 F12 -49.3(4) . . . . ?
C22 C25 C28 C29 -132.1(3) . . . . ?
C27 C25 C28 C29 -12.8(4) . . . . ?
C26 C25 C28 C29 105.7(3) . . . . ?
C22 C25 C28 C33 48.3(4) . . . . ?
C27 C25 C28 C33 167.5(3) . . . . ?
C26 C25 C28 C33 -74.0(4) . . . . ?
C33 C28 C29 C30 -0.8(5) . . . . ?
C25 C28 C29 C30 179.5(3) . . . . ?
C28 C29 C30 C31 0.9(5) . . . . ?
C29 C30 C31 C32 0.0(5) . . . . ?
C29 C30 C31 C34 179.1(3) . . . . ?
C30 C31 C32 C33 -0.8(5) . . . . ?
C34 C31 C32 C33 -179.9(3) . . . . ?
C31 C32 C33 C28 0.8(5) . . . . ?
C29 C28 C33 C32 0.0(5) . . . . ?
C25 C28 C33 C32 179.7(3) . . . . ?
Zn2 O8 C34 O7 -27.2(5) 3_656 . . . ?
Zn2 O8 C34 C31 154.5(2) 3_656 . . . ?
C30 C31 C34 O7 -176.8(3) . . . . ?
C32 C31 C34 O7 2.4(5) . . . . ?
C30 C31 C34 O8 1.6(4) . . . . ?
C32 C31 C34 O8 -179.3(3) . . . . ?
C39 N1 C35 C36 2.2(5) . . . . ?
Zn1 N1 C35 C36 -165.5(3) . . . . ?
N1 C35 C36 C37 0.3(5) . . . . ?
C35 C36 C37 C38 -3.4(5) . . . . ?
C35 C36 C37 C40 176.2(3) . . . . ?
C36 C37 C38 C39 4.0(5) . . . . ?
C40 C37 C38 C39 -175.6(3) . . . . ?
C35 N1 C39 C38 -1.5(5) . . . . ?
Zn1 N1 C39 C38 165.4(3) . . . . ?
C37 C38 C39 N1 -1.6(5) . . . . ?
C36 C37 C40 C44 151.9(3) . . . . ?
C38 C37 C40 C44 -28.5(5) . . . . ?
C36 C37 C40 C41 -29.6(5) . . . . ?
C38 C37 C40 C41 149.9(3) . . . . ?
C44 C40 C41 C42 -1.4(5) . . . . ?
C37 C40 C41 C42 -179.9(3) . . . . ?
C43 N2 C42 C41 0.7(5) . . . . ?
Zn2 N2 C42 C41 -179.1(2) 1_565 . . . ?
C40 C41 C42 N2 0.5(5) . . . . ?
C41 C40 C44 C43 1.1(5) . . . . ?
C37 C40 C44 C43 179.6(3) . . . . ?
C42 N2 C43 C44 -1.0(5) . . . . ?
Zn2 N2 C43 C44 178.8(3) 1_565 . . . ?
C40 C44 C43 N2 0.1(5) . . . . ?
